data_2105348
loop_
_publ_author_name
'Meyer, P.'
'Rimsky, A.'
'Chevalier, R.'

_publ_section_title
;
 Structure du nitrate d'argent a pression et temperature ordinaires.
 Exemple de cristal parfait
;
_journal_name_full 'Acta Crystallographica B (24,1968-38,1982)'
_journal_page_first 1457
_journal_page_last 1462
_journal_paper_doi 10.1107/S0567740878005907
_journal_volume 34
_journal_year 1978
_chemical_formula_sum 'Ag N O3'
_chemical_name_systematic 'Ag (N O3)'
_space_group_IT_number 19
_symmetry_space_group_name_Hall 'P 2ac 2ab'
_symmetry_space_group_name_H-M 'P 21 21 21'
_cell_angle_alpha 90
_cell_angle_beta 90
_cell_angle_gamma 90
_cell_formula_units_Z 8
_cell_length_a 10.125
_cell_length_b 7.335
_cell_length_c 6.992
_cell_volume 519.274
_citation_journal_id_ASTM ACBCAR
_cod_data_source_file silver1-2_430.cif
_cod_data_source_block Ag1N1O3
_cod_original_formula_sum 'Ag1 N1 O3'
_cod_database_code 2105348

loop_
_symmetry_equiv_pos_as_xyz
x,y,z
-x+1/2,-y,z+1/2
x+1/2,-y+1/2,-z
-x,y+1/2,-z+1/2

loop_
_atom_site_label
_atom_site_type_symbol
_atom_site_fract_x
_atom_site_fract_y
_atom_site_fract_z
_atom_site_occupancy
_atom_site_U_iso_or_equiv
Ag1 Ag+1 0.379 0.2392 0.3846 1 0.0
O2 O-2 0.574 0.5453 0.7374 1 0.0
O5 O-2 0.9268 0.9588 0.7672 1 0.0
N2 N+5 0.8434 0.894 0.8643 1 0.0
N1 N+5 0.6594 0.616 0.6158 1 0.0
O3 O-2 0.6134 0.7267 0.5105 1 0.0
Ag2 Ag+1 0.1201 0.2587 0.1159 1 0.0
O1 O-2 0.7769 0.5738 0.621 1 0.0
O6 O-2 0.8681 0.7753 0.0002 1 0.0
O4 O-2 0.7247 0.9403 0.842 1 0.0
